data_7234156
loop_
_publ_author_name
'Cheng, JianGuo'
'Liu, Jiao'
'Tong, Wen Quan'
'Wu, Dan'
'Yang, Fan'
'Hou, Lei'
'Wang, Yao-Yu'

_publ_section_title
;
 Two new MOFs based on 5-((4-carboxypyridin-2-yl)oxy) isophthalic acid
 displaying the unique selective CO2 gas adsorption and Magnetic
 properties&#x2020;
;
_journal_name_full CrystEngComm
_journal_paper_doi 10.1039/C9CE01374A
_journal_year 2019
_chemical_formula_moiety 'C30 H25 Co4 N3 O21, 3(H2 O)'
_chemical_formula_sum 'C30 H31 Co4 N3 O24'
_chemical_formula_weight 1053.30
_space_group_crystal_system triclinic
_space_group_IT_number 2
_space_group_name_Hall '-P 1'
_space_group_name_H-M_alt 'P -1'
_symmetry_space_group_name_Hall '-P 1'
_symmetry_space_group_name_H-M 'P -1'
_atom_sites_solution_hydrogens mixed
_atom_sites_solution_primary dual
_audit_creation_date 2018-09-29
_audit_creation_method
;
Olex2 1.2
(compiled 2018.05.29 svn.r3508 for OlexSys, GUI svn.r5506)
;
_audit_update_record
;
2019-06-06 deposited with the CCDC.    2019-09-23 downloaded from the CCDC.
;
_cell_angle_alpha 99.1550(10)
_cell_angle_beta 97.2990(10)
_cell_angle_gamma 111.9730(10)
_cell_formula_units_Z 1
_cell_length_a 8.2547(4)
_cell_length_b 10.9480(5)
_cell_length_c 11.4196(5)
_cell_measurement_reflns_used 9965
_cell_measurement_temperature 298(2)
_cell_measurement_theta_max 25.38
_cell_measurement_theta_min 2.44
_cell_volume 925.03(7)
_computing_cell_refinement 'SAINT V8.38A (?, 2016)'
_computing_data_reduction 'SAINT V8.38A (?, 2016)'
_computing_molecular_graphics 'Olex2 (Dolomanov et al., 2009)'
_computing_publication_material 'Olex2 (Dolomanov et al., 2009)'
_computing_structure_refinement 'ShelXL (Sheldrick, 2015)'
_computing_structure_solution 'ShelXT (Sheldrick, 2015)'
_diffrn_ambient_temperature 297.98
_diffrn_measured_fraction_theta_full 0.996
_diffrn_measured_fraction_theta_max 0.995
_diffrn_measurement_device_type 'Bruker APEX-II CCD'
_diffrn_measurement_method '\f and \w scans'
_diffrn_radiation_type MoK\a
_diffrn_radiation_wavelength 0.71073
_diffrn_reflns_av_R_equivalents 0.0332
_diffrn_reflns_av_unetI/netI 0.0175
_diffrn_reflns_Laue_measured_fraction_full 0.996
_diffrn_reflns_Laue_measured_fraction_max 0.995
_diffrn_reflns_limit_h_max 9
_diffrn_reflns_limit_h_min -9
_diffrn_reflns_limit_k_max 13
_diffrn_reflns_limit_k_min -13
_diffrn_reflns_limit_l_max 13
_diffrn_reflns_limit_l_min -13
_diffrn_reflns_number 24363
_diffrn_reflns_point_group_measured_fraction_full 0.996
_diffrn_reflns_point_group_measured_fraction_max 0.995
_diffrn_reflns_theta_full 25.242
_diffrn_reflns_theta_max 25.382
_diffrn_reflns_theta_min 3.058
_diffrn_standards_number 0
_exptl_absorpt_coefficient_mu 1.864
_exptl_absorpt_correction_T_max 0.7452
_exptl_absorpt_correction_T_min 0.5802
_exptl_absorpt_correction_type multi-scan
_exptl_absorpt_process_details
'SADABS-2016/2 (Bruker,2016/2) was used for absorption correction. wR2(int) was 0.0955 before and 0.0468 after correction. The Ratio of minimum to maximum transmission is 0.7786. The \l/2 correction factor is Not present.'
_exptl_crystal_colour colourless
_exptl_crystal_colour_primary colourless
_exptl_crystal_density_diffrn 1.891
_exptl_crystal_description block
_exptl_crystal_F_000 532
_refine_diff_density_max 0.617
_refine_diff_density_min -0.434
_refine_diff_density_rms 0.055
_refine_ls_extinction_method none
_refine_ls_goodness_of_fit_ref 1.039
_refine_ls_hydrogen_treatment constr
_refine_ls_matrix_type full
_refine_ls_number_parameters 296
_refine_ls_number_reflns 3386
_refine_ls_number_restraints 0
_refine_ls_restrained_S_all 1.039
_refine_ls_R_factor_all 0.0225
_refine_ls_R_factor_gt 0.0213
_refine_ls_shift/su_max 0.002
_refine_ls_shift/su_mean 0.000
_refine_ls_structure_factor_coef Fsqd
_refine_ls_weighting_details 'w=1/[\s^2^(Fo^2^)+(0.0250P)^2^+0.8112P] where P=(Fo^2^+2Fc^2^)/3'
_refine_ls_weighting_scheme calc
_refine_ls_wR_factor_gt 0.0558
_refine_ls_wR_factor_ref 0.0566
_reflns_Friedel_coverage 0.000
_reflns_number_gt 3227
_reflns_number_total 3386
_reflns_threshold_expression 'I > 2\s(I)'
_cod_data_source_file c9ce01374a2.cif
_cod_data_source_block 2
_cod_database_code 7234156
_shelx_shelxl_version_number 2018/3
_shelx_space_group_comment
;
The symmetry employed for this shelxl refinement is uniquely defined
by the following loop, which should always be used as a source of
symmetry information in preference to the above space-group names.
They are only intended as comments.
;
_olex2_refinement_description
;
1. Fixed Uiso
 At 1.2 times of:
  All C(H) groups
 At 1.5 times of:
  All C(H,H,H) groups, All O(H,H) groups
2. Shared sites
{N2, O13}
3. Uiso/Uaniso restraints and constraints
Uanis(O13) = Uanis(N2)
Uanis(N2) = Uanis(O13)
4. Others
 Fixed Sof: N2(0.5) C15(0.5) C16(0.5) H16A(0.5) H16B(0.5) H16C(0.5) O12(0.5)
 H12A(0.5) H12B(0.5) O13(0.5) H13A(0.5) H13B(0.5)
5.a Riding coordinates:
 O9(H9A,H9B), O10(H10A,H10B), O13(H13A,H13B)
5.b Free rotating group:
 O11(H11A,H11B), O12(H12A,H12B)
5.c Aromatic/amide H refined with riding coordinates:
 C14(H14), C3(H3), C10(H10), C11(H11), C7(H7), C6(H6)
5.d Idealised Me refined as rotating group:
 C16(H16A,H16B,H16C)
;
_olex2_submission_special_instructions 'No special instructions were received'

loop_
_space_group_symop_operation_xyz
'x, y, z'
'-x, -y, -z'

loop_
_atom_site_label
_atom_site_type_symbol
_atom_site_fract_x
_atom_site_fract_y
_atom_site_fract_z
_atom_site_U_iso_or_equiv
_atom_site_adp_type
_atom_site_occupancy
_atom_site_site_symmetry_order
_atom_site_calc_flag
_atom_site_refinement_flags_posn
_atom_site_refinement_flags_occupancy
_atom_site_disorder_assembly
_atom_site_disorder_group
Co2 Co 0.51569(3) 0.73468(2) -0.05403(2) 0.01879(8) Uani 1 1 d . . . .
Co1 Co 0.53430(3) 1.02410(2) 0.14324(2) 0.01838(8) Uani 1 1 d . . . .
O1 O 0.61882(16) 0.93911(12) -0.00046(11) 0.0197(3) Uani 1 1 d . . . .
O2 O 0.39031(19) 0.69029(13) 0.08518(13) 0.0291(3) Uani 1 1 d . . . .
O9 O 0.76218(18) 0.72222(14) 0.02406(13) 0.0278(3) Uani 1 1 d . . . .
H9A H 0.828187 0.736763 -0.029796 0.042 Uiso 1 1 d R . . .
H9B H 0.820217 0.789043 0.084774 0.042 Uiso 1 1 d R . . .
O3 O 0.32202(18) 0.86105(13) 0.16468(13) 0.0279(3) Uani 1 1 d . . . .
O10 O 0.4012(2) 0.52306(13) -0.11695(13) 0.0316(3) Uani 1 1 d . . . .
H10A H 0.381070 0.485931 -0.057328 0.047 Uiso 1 1 d R . . .
H10B H 0.369250 0.469551 -0.191408 0.047 Uiso 1 1 d R . . .
O7 O -0.29296(16) 0.21776(12) 0.14025(12) 0.0239(3) Uani 1 1 d . . . .
O5 O -0.3878(2) 0.73094(15) 0.78958(12) 0.0309(3) Uani 1 1 d . . . .
O6 O -0.4721(2) 0.87324(14) 0.70245(13) 0.0299(3) Uani 1 1 d . . . .
O4 O -0.03750(17) 0.65405(15) 0.46419(12) 0.0282(3) Uani 1 1 d . . . .
O8 O -0.03939(19) 0.20438(14) 0.10480(15) 0.0361(4) Uani 1 1 d . . . .
N1 N -0.3221(2) 0.61242(18) 0.36561(15) 0.0290(4) Uani 1 1 d . . . .
N2 N 0.7149(3) 0.9958(2) 0.27676(17) 0.0470(5) Uani 0.5 1 d . P A -1
C15 C 0.8078(8) 0.9947(6) 0.3566(6) 0.0554(14) Uani 0.5 1 d . P A -1
C5 C -0.2025(2) 0.65481(18) 0.46702(17) 0.0212(4) Uani 1 1 d . . . .
C16 C 0.9309(9) 0.9865(7) 0.4540(6) 0.075(2) Uani 0.5 1 d . P A -1
H16A H 0.957937 0.909589 0.428912 0.112 Uiso 0.5 1 calc GR P A -1
H16B H 0.877649 0.977251 0.523842 0.112 Uiso 0.5 1 calc GR P A -1
H16C H 1.038709 1.067271 0.473779 0.112 Uiso 0.5 1 calc GR P A -1
C1 C 0.3029(2) 0.73950(18) 0.14448(16) 0.0200(4) Uani 1 1 d . . . .
C14 C 0.0932(2) 0.50579(18) 0.14853(16) 0.0195(4) Uani 1 1 d . . . .
H14 H 0.130717 0.472391 0.081905 0.023 Uiso 1 1 calc R . . .
C2 C 0.1646(2) 0.64420(17) 0.19814(16) 0.0189(4) Uani 1 1 d . . . .
C8 C -0.3860(3) 0.71974(18) 0.58374(17) 0.0229(4) Uani 1 1 d . . . .
C12 C -0.0341(2) 0.41748(17) 0.19844(16) 0.0192(4) Uani 1 1 d . . . .
C9 C -0.4185(2) 0.77992(18) 0.70200(17) 0.0219(4) Uani 1 1 d . . . .
C3 C 0.1137(2) 0.69380(18) 0.30083(17) 0.0217(4) Uani 1 1 d . . . .
H3 H 0.158835 0.786217 0.333688 0.026 Uiso 1 1 calc R . . .
C10 C -0.2282(3) 0.70495(19) 0.57972(17) 0.0231(4) Uani 1 1 d . . . .
H10 H -0.142093 0.727597 0.649651 0.028 Uiso 1 1 calc R . . .
C4 C -0.0050(2) 0.60331(19) 0.35291(16) 0.0221(4) Uani 1 1 d . . . .
C13 C -0.1253(2) 0.26858(18) 0.14231(16) 0.0202(4) Uani 1 1 d . . . .
C11 C -0.0817(2) 0.46683(19) 0.30273(17) 0.0229(4) Uani 1 1 d . . . .
H11 H -0.164454 0.408191 0.338017 0.028 Uiso 1 1 calc R . . .
C7 C -0.5142(3) 0.6779(2) 0.47790(19) 0.0355(5) Uani 1 1 d . . . .
H7 H -0.621230 0.687836 0.477930 0.043 Uiso 1 1 calc R . . .
C6 C -0.4788(3) 0.6215(3) 0.3731(2) 0.0390(5) Uani 1 1 d . . . .
H6 H -0.568082 0.587771 0.303513 0.047 Uiso 1 1 calc R . . .
O11 O 1.0292(3) 0.9604(2) 0.1832(2) 0.0625(5) Uani 1 1 d . . . .
H11A H 1.050050 1.032927 0.158426 0.094 Uiso 1 1 d G . . .
H11B H 1.124443 0.947251 0.183044 0.094 Uiso 1 1 d G . . .
O12 O 0.6004(8) 1.0079(5) 0.4904(5) 0.0790(14) Uani 0.5 1 d . P B -2
H12A H 0.552635 0.953646 0.421690 0.118 Uiso 0.5 1 d G P B -2
H12B H 0.523216 0.962454 0.526828 0.118 Uiso 0.5 1 d G P B -2
O13 O 0.7149(3) 0.9958(2) 0.27676(17) 0.0470(5) Uani 0.5 1 d . P A -2
H13A H 0.792045 0.986240 0.242927 0.071 Uiso 0.5 1 d R P A -2
H13B H 0.721645 1.015579 0.352177 0.071 Uiso 0.5 1 d R P A -2

loop_
_atom_site_aniso_label
_atom_site_aniso_U_11
_atom_site_aniso_U_22
_atom_site_aniso_U_33
_atom_site_aniso_U_23
_atom_site_aniso_U_13
_atom_site_aniso_U_12
Co2 0.02112(13) 0.01658(13) 0.02059(13) 0.00400(9) 0.00999(10) 0.00795(10)
Co1 0.01942(13) 0.01356(12) 0.02080(14) 0.00306(9) 0.00823(10) 0.00415(10)
O1 0.0188(6) 0.0160(6) 0.0232(6) 0.0023(5) 0.0071(5) 0.0059(5)
O2 0.0352(8) 0.0228(7) 0.0351(8) 0.0104(6) 0.0236(6) 0.0113(6)
O9 0.0250(7) 0.0291(7) 0.0301(7) 0.0053(6) 0.0085(6) 0.0113(6)
O3 0.0301(7) 0.0157(6) 0.0381(8) 0.0070(6) 0.0186(6) 0.0053(6)
O10 0.0490(9) 0.0206(7) 0.0214(7) 0.0022(5) 0.0074(6) 0.0107(6)
O7 0.0173(6) 0.0161(6) 0.0342(7) 0.0039(5) 0.0073(5) 0.0024(5)
O5 0.0399(8) 0.0413(8) 0.0233(7) 0.0098(6) 0.0159(6) 0.0254(7)
O6 0.0425(8) 0.0258(7) 0.0273(7) 0.0051(6) 0.0166(6) 0.0176(6)
O4 0.0216(7) 0.0398(8) 0.0188(7) -0.0023(6) 0.0081(5) 0.0097(6)
O8 0.0249(7) 0.0232(7) 0.0568(10) -0.0009(7) 0.0165(7) 0.0076(6)
N1 0.0316(9) 0.0366(9) 0.0194(8) 0.0004(7) 0.0053(7) 0.0166(8)
N2 0.0460(11) 0.0715(14) 0.0371(10) 0.0198(9) 0.0096(9) 0.0350(10)
C15 0.059(3) 0.043(3) 0.063(4) 0.017(3) 0.013(3) 0.018(3)
C5 0.0214(9) 0.0196(9) 0.0216(9) 0.0035(7) 0.0085(7) 0.0064(7)
C16 0.078(5) 0.054(4) 0.076(4) 0.030(3) -0.012(3) 0.012(3)
C1 0.0208(9) 0.0188(9) 0.0179(9) 0.0030(7) 0.0069(7) 0.0049(7)
C14 0.0180(8) 0.0193(9) 0.0198(9) 0.0017(7) 0.0070(7) 0.0061(7)
C2 0.0169(8) 0.0181(8) 0.0210(9) 0.0048(7) 0.0067(7) 0.0051(7)
C8 0.0267(10) 0.0210(9) 0.0213(9) 0.0037(7) 0.0099(8) 0.0088(8)
C12 0.0154(8) 0.0177(9) 0.0222(9) 0.0032(7) 0.0038(7) 0.0046(7)
C9 0.0196(9) 0.0214(9) 0.0221(9) 0.0013(7) 0.0092(7) 0.0054(7)
C3 0.0204(9) 0.0173(9) 0.0238(9) -0.0002(7) 0.0063(7) 0.0050(7)
C10 0.0250(9) 0.0247(9) 0.0179(9) 0.0021(7) 0.0064(7) 0.0084(8)
C4 0.0190(9) 0.0287(10) 0.0174(9) 0.0010(7) 0.0071(7) 0.0090(8)
C13 0.0178(9) 0.0181(9) 0.0230(9) 0.0049(7) 0.0064(7) 0.0044(7)
C11 0.0189(9) 0.0248(9) 0.0235(9) 0.0071(7) 0.0097(7) 0.0046(7)
C7 0.0307(11) 0.0496(13) 0.0287(11) -0.0013(10) 0.0040(9) 0.0237(10)
C6 0.0351(12) 0.0583(15) 0.0236(11) -0.0042(10) -0.0021(9) 0.0266(11)
O11 0.0399(10) 0.0575(13) 0.0771(15) 0.0015(11) 0.0104(10) 0.0112(9)
O12 0.112(4) 0.071(3) 0.067(3) 0.022(2) 0.025(3) 0.047(3)
O13 0.0460(11) 0.0715(14) 0.0371(10) 0.0198(9) 0.0096(9) 0.0350(10)

loop_
_atom_type_symbol
_atom_type_description
_atom_type_scat_dispersion_real
_atom_type_scat_dispersion_imag
_atom_type_scat_source
C C 0.0033 0.0016 'International Tables Vol C Tables 4.2.6.8 and 6.1.1.4'
H H 0.0000 0.0000 'International Tables Vol C Tables 4.2.6.8 and 6.1.1.4'
Co Co 0.3494 0.9721 'International Tables Vol C Tables 4.2.6.8 and 6.1.1.4'
N N 0.0061 0.0033 'International Tables Vol C Tables 4.2.6.8 and 6.1.1.4'
O O 0.0106 0.0060 'International Tables Vol C Tables 4.2.6.8 and 6.1.1.4'

loop_
_geom_angle_atom_site_label_1
_geom_angle_atom_site_label_2
_geom_angle_atom_site_label_3
_geom_angle
_geom_angle_site_symmetry_1
_geom_angle_site_symmetry_3
O1 Co2 O2 98.17(5) . .
O1 Co2 O9 93.21(5) . .
O1 Co2 O10 177.28(5) . .
O1 Co2 O7 78.33(5) . 2_565
O1 Co2 O5 95.37(5) . 1_654
O2 Co2 O9 96.43(6) . .
O2 Co2 O10 83.02(5) . .
O2 Co2 O7 90.18(5) . 2_565
O2 Co2 O5 166.37(6) . 1_654
O9 Co2 O7 169.96(5) . 2_565
O10 Co2 O9 89.09(6) . .
O10 Co2 O7 99.25(5) . 2_565
O5 Co2 O9 84.27(6) 1_654 .
O5 Co2 O10 83.39(6) 1_654 .
O5 Co2 O7 91.09(5) 1_654 2_565
O1 Co1 O1 81.94(5) . 2_675
O1 Co1 O6 174.57(5) . 2_576
O1 Co1 O6 100.17(5) 2_675 2_576
O1 Co1 N2 93.27(6) . .
O1 Co1 N2 173.16(6) 2_675 .
O1 Co1 O13 173.16(6) 2_675 .
O1 Co1 O13 93.27(6) . .
O3 Co1 O1 93.77(5) . 2_675
O3 Co1 O1 102.47(5) . .
O3 Co1 O7 163.77(5) . 1_665
O3 Co1 O6 82.45(5) . 2_576
O3 Co1 N2 92.02(7) . .
O3 Co1 O13 92.02(7) . .
O7 Co1 O1 91.73(5) 1_665 .
O7 Co1 O1 80.34(5) 1_665 2_675
O7 Co1 O6 83.73(5) 1_665 2_576
O7 Co1 N2 95.00(7) 1_665 .
O7 Co1 O13 95.00(7) 1_665 .
N2 Co1 O6 84.19(7) . 2_576
O13 Co1 O6 84.19(7) . 2_576
Co2 O1 Co1 117.99(6) . .
Co2 O1 Co1 97.68(5) . 2_675
Co1 O1 Co1 98.06(5) . 2_675
C1 O2 Co2 134.74(12) . .
C1 O3 Co1 126.99(12) . .
Co1 O7 Co2 92.49(5) 1_445 2_565
C13 O7 Co2 131.44(12) . 2_565
C13 O7 Co1 131.38(12) . 1_445
C9 O5 Co2 128.39(12) . 1_456
C9 O6 Co1 125.61(12) . 2_576
C5 O4 C4 118.33(14) . .
C5 N1 C6 116.49(17) . .
C15 N2 Co1 170.8(3) . .
N2 C15 C16 175.9(7) . .
O4 C5 C10 115.97(16) . .
N1 C5 O4 119.19(16) . .
N1 C5 C10 124.82(18) . .
O2 C1 O3 126.21(16) . .
O2 C1 C2 116.50(15) . .
O3 C1 C2 117.27(15) . .
C12 C14 C2 120.09(16) . .
C14 C2 C1 120.02(16) . .
C14 C2 C3 119.97(16) . .
C3 C2 C1 119.94(16) . .
C10 C8 C9 120.11(17) . .
C10 C8 C7 119.12(17) . .
C7 C8 C9 120.77(17) . .
C14 C12 C13 121.97(16) . .
C14 C12 C11 119.79(16) . .
C11 C12 C13 118.23(16) . .
O5 C9 O6 127.13(17) . .
O5 C9 C8 115.61(16) . .
O6 C9 C8 117.25(17) . .
C4 C3 C2 118.79(16) . .
C8 C10 C5 117.40(18) . .
C3 C4 O4 117.65(16) . .
C11 C4 O4 120.22(16) . .
C11 C4 C3 122.01(17) . .
O7 C13 C12 114.08(15) . .
O8 C13 O7 125.06(16) . .
O8 C13 C12 120.85(16) . .
C4 C11 C12 119.17(16) . .
C6 C7 C8 118.32(19) . .
N1 C6 C7 123.6(2) . .

loop_
_geom_bond_atom_site_label_1
_geom_bond_atom_site_label_2
_geom_bond_distance
_geom_bond_site_symmetry_2
Co2 O1 2.0283(12) .
Co2 O2 2.0303(13) .
Co2 O9 2.1770(14) .
Co2 O10 2.1062(13) .
Co2 O7 2.2451(13) 2_565
Co2 O5 2.0467(13) 1_654
Co1 O1 2.1176(13) 2_675
Co1 O1 2.0824(12) .
Co1 O3 2.0553(13) .
Co1 O7 2.0743(12) 1_665
Co1 O6 2.1593(13) 2_576
Co1 N2 2.1358(19) .
Co1 O13 2.1358(19) .
O2 C1 1.252(2) .
O3 C1 1.259(2) .
O7 C13 1.279(2) .
O5 C9 1.249(2) .
O6 C9 1.256(2) .
O4 C5 1.370(2) .
O4 C4 1.403(2) .
O8 C13 1.239(2) .
N1 C5 1.314(3) .
N1 C6 1.347(3) .
N2 C15 1.119(6) .
C15 C16 1.445(8) .
C5 C10 1.391(3) .
C1 C2 1.503(2) .
C14 C2 1.392(2) .
C14 C12 1.390(2) .
C2 C3 1.393(3) .
C8 C9 1.507(2) .
C8 C10 1.377(3) .
C8 C7 1.388(3) .
C12 C13 1.504(2) .
C12 C11 1.392(3) .
C3 C4 1.380(3) .
C4 C11 1.374(3) .
C7 C6 1.373(3) .

loop_
_geom_torsion_atom_site_label_1
_geom_torsion_atom_site_label_2
_geom_torsion_atom_site_label_3
_geom_torsion_atom_site_label_4
_geom_torsion
_geom_torsion_site_symmetry_1
Co2 O2 C1 O3 -28.9(3) .
Co2 O2 C1 C2 152.22(14) .
Co2 O7 C13 O8 -121.76(19) 2_565
Co2 O7 C13 C12 59.7(2) 2_565
Co2 O5 C9 O6 22.0(3) 1_456
Co2 O5 C9 C8 -158.39(13) 1_456
Co1 O3 C1 O2 -15.4(3) .
Co1 O3 C1 C2 163.47(12) .
Co1 O7 C13 O8 27.0(3) 1_445
Co1 O7 C13 C12 -151.57(13) 1_445
Co1 O6 C9 O5 -1.5(3) 2_576
Co1 O6 C9 C8 178.84(12) 2_576
O2 C1 C2 C14 -23.0(3) .
O2 C1 C2 C3 154.15(18) .
O3 C1 C2 C14 158.06(17) .
O3 C1 C2 C3 -24.8(3) .
O4 C5 C10 C8 173.66(16) .
O4 C4 C11 C12 -173.86(17) .
N1 C5 C10 C8 -4.7(3) .
C5 O4 C4 C3 111.42(19) .
C5 O4 C4 C11 -72.3(2) .
C5 N1 C6 C7 3.4(4) .
C1 C2 C3 C4 -175.84(17) .
C14 C2 C3 C4 1.3(3) .
C14 C12 C13 O7 -137.75(18) .
C14 C12 C13 O8 43.6(3) .
C14 C12 C11 C4 1.7(3) .
C2 C14 C12 C13 175.20(17) .
C2 C14 C12 C11 -4.1(3) .
C2 C3 C4 O4 172.46(16) .
C2 C3 C4 C11 -3.7(3) .
C8 C7 C6 N1 -4.4(4) .
C12 C14 C2 C1 179.68(16) .
C12 C14 C2 C3 2.6(3) .
C9 C8 C10 C5 -176.99(17) .
C9 C8 C7 C6 -178.8(2) .
C3 C4 C11 C12 2.2(3) .
C10 C8 C9 O5 -49.1(2) .
C10 C8 C9 O6 130.6(2) .
C10 C8 C7 C6 0.8(3) .
C4 O4 C5 N1 -2.2(3) .
C4 O4 C5 C10 179.41(17) .
C13 C12 C11 C4 -177.58(17) .
C11 C12 C13 O7 41.5(2) .
C11 C12 C13 O8 -137.1(2) .
C7 C8 C9 O5 130.6(2) .
C7 C8 C9 O6 -49.7(3) .
C7 C8 C10 C5 3.3(3) .
C6 N1 C5 O4 -176.95(19) .
C6 N1 C5 C10 1.3(3) .
